data_7127269
loop_
_publ_author_name
'Mohammad, Khaja'
'Thaltiri, Vikranth'
'Kommu, Nagarjuna'
'Vargeese, Anuj A.'

_publ_section_title
;
 Octanitropyrazolopyrazole: a gem-trinitromethyl based green high-density
 energetic oxidizer.
;
_journal_issue 85
_journal_name_full 'Chemical communications (Cambridge, England)'
_journal_page_first 12945
_journal_page_last 12948
_journal_paper_doi 10.1039/d0cc05704e
_journal_volume 56
_journal_year 2020
_chemical_formula_sum 'C6 N12 O16'
_chemical_formula_weight 496.18
_space_group_IT_number 14
_space_group_name_Hall '-P 2ybc'
_space_group_name_H-M_alt 'P 1 21/c 1'
_symmetry_cell_setting monoclinic
_symmetry_space_group_name_Hall '-P 2ybc'
_symmetry_space_group_name_H-M 'P 1 21/c 1'
_atom_sites_solution_primary direct
_atom_sites_solution_secondary difmap
_audit_creation_method SHELXL-97
_audit_update_record
;
2020-08-05 deposited with the CCDC.	2020-09-16 downloaded from the CCDC.
;
_cell_angle_alpha 90.00
_cell_angle_beta 101.776(2)
_cell_angle_gamma 90.00
_cell_formula_units_Z 2
_cell_length_a 9.6672(6)
_cell_length_b 9.6302(5)
_cell_length_c 9.0564(6)
_cell_measurement_reflns_used 6055
_cell_measurement_temperature 298(2)
_cell_measurement_theta_max 28.19
_cell_measurement_theta_min 3.02
_cell_volume 825.38(9)
_computing_cell_refinement 'Bruker SAINT'
_computing_data_collection 'Bruker APEX3'
_computing_data_reduction 'Bruker SAINT'
_computing_molecular_graphics 'Bruker SHELXTL'
_computing_publication_material 'Bruker SHELXTL'
_computing_structure_refinement 'SHELXL-97 (Sheldrick, 1997)'
_computing_structure_solution 'SHELXS-97 (Sheldrick, 1990)'
_diffrn_ambient_temperature 298(2)
_diffrn_measured_fraction_theta_full 0.990
_diffrn_measured_fraction_theta_max 0.990
_diffrn_measurement_device_type 'Bruker D8 VENTURE Photon III detector'
_diffrn_measurement_method '\f and \w scans'
_diffrn_radiation_monochromator graphite
_diffrn_radiation_source 'micro-focus sealed tube'
_diffrn_radiation_type MoK\a
_diffrn_radiation_wavelength 0.71073
_diffrn_reflns_av_R_equivalents 0.0503
_diffrn_reflns_av_sigmaI/netI 0.0361
_diffrn_reflns_limit_h_max 12
_diffrn_reflns_limit_h_min -12
_diffrn_reflns_limit_k_max 12
_diffrn_reflns_limit_k_min -12
_diffrn_reflns_limit_l_max 12
_diffrn_reflns_limit_l_min -12
_diffrn_reflns_number 16741
_diffrn_reflns_theta_full 28.29
_diffrn_reflns_theta_max 28.29
_diffrn_reflns_theta_min 2.15
_exptl_absorpt_coefficient_mu 0.200
_exptl_absorpt_correction_T_max 0.7457
_exptl_absorpt_correction_T_min 0.6232
_exptl_absorpt_correction_type multi-scan
_exptl_absorpt_process_details
;
SADABS 2016/2: Krause, L., Herbst-Irmer, R., Sheldrick G.M. & Stalke D.,
 J. Appl. Cryst. 48 (2015) 3-10 
_exptl_special_details 
;
_exptl_crystal_colour colorless
_exptl_crystal_density_diffrn 1.996
_exptl_crystal_density_method 'not measured'
_exptl_crystal_description plate
_exptl_crystal_F_000 496
_exptl_crystal_size_max 0.2
_exptl_crystal_size_mid 0.1
_exptl_crystal_size_min 0.08
_refine_diff_density_max 0.371
_refine_diff_density_min -0.173
_refine_diff_density_rms 0.048
_refine_ls_extinction_method none
_refine_ls_goodness_of_fit_ref 1.045
_refine_ls_hydrogen_treatment none
_refine_ls_matrix_type full
_refine_ls_number_parameters 154
_refine_ls_number_reflns 2027
_refine_ls_number_restraints 0
_refine_ls_restrained_S_all 1.045
_refine_ls_R_factor_all 0.0452
_refine_ls_R_factor_gt 0.0381
_refine_ls_shift/su_max 0.000
_refine_ls_shift/su_mean 0.000
_refine_ls_structure_factor_coef Fsqd
_refine_ls_weighting_details 'calc w=1/[\s^2^(Fo^2^)+(0.0494P)^2^+0.2825P] where P=(Fo^2^+2Fc^2^)/3'
_refine_ls_weighting_scheme calc
_refine_ls_wR_factor_gt 0.1009
_refine_ls_wR_factor_ref 0.1077
_reflns_number_gt 1719
_reflns_number_total 2027
_reflns_threshold_expression >2sigma(I)
_cod_data_source_file d0cc05704e2.cif
_cod_data_source_block mo_dir_05062020_khaja2_0ma_a
_cod_depositor_comments 'Adding full bibliography for 7127269.cif.'
_cod_original_sg_symbol_H-M 'P 21/c'
_cod_database_code 7127269

loop_
_symmetry_equiv_pos_as_xyz
'x, y, z'
'-x, y+1/2, -z+1/2'
'-x, -y, -z'
'x, -y-1/2, z-1/2'

loop_
_atom_site_label
_atom_site_type_symbol
_atom_site_fract_x
_atom_site_fract_y
_atom_site_fract_z
_atom_site_U_iso_or_equiv
_atom_site_adp_type
_atom_site_occupancy
_atom_site_symmetry_multiplicity
_atom_site_calc_flag
_atom_site_refinement_flags
_atom_site_disorder_assembly
_atom_site_disorder_group
O1 O 0.48309(12) 0.59610(14) 0.12512(12) 0.0511(3) Uani 1 1 d . . .
N1 N 0.67180(12) 0.49345(12) 0.59303(12) 0.0311(3) Uani 1 1 d . . .
N2 N 0.71011(12) 0.51843(12) 0.45882(13) 0.0324(3) Uani 1 1 d . . .
O7 O 0.66252(14) 0.65841(13) 0.82196(15) 0.0559(3) Uani 1 1 d . . .
O5 O 0.70044(16) 0.24819(12) 0.71506(16) 0.0598(4) Uani 1 1 d . . .
N5 N 0.59650(13) 0.56395(13) 0.20423(13) 0.0357(3) Uani 1 1 d . . .
O2 O 0.70825(13) 0.56067(16) 0.16561(13) 0.0567(4) Uani 1 1 d . . .
O8 O 0.87453(14) 0.60634(16) 0.93861(14) 0.0612(4) Uani 1 1 d . . .
O6 O 0.82170(15) 0.32365(15) 0.92854(15) 0.0626(4) Uani 1 1 d . . .
O10 O 0.96455(14) 0.59983(15) 0.66385(16) 0.0610(4) Uani 1 1 d . . .
N7 N 0.76531(13) 0.33465(13) 0.79835(15) 0.0400(3) Uani 1 1 d . . .
O9 O 0.97934(14) 0.37404(16) 0.67107(17) 0.0624(4) Uani 1 1 d . . .
N9 N 0.77149(13) 0.59274(13) 0.84066(14) 0.0379(3) Uani 1 1 d . . .
N8 N 0.92388(13) 0.48453(15) 0.68279(15) 0.0415(3) Uani 1 1 d . . .
C1 C 0.59194(14) 0.52962(13) 0.35890(14) 0.0304(3) Uani 1 1 d . . .
C3 C 0.52679(14) 0.48827(13) 0.57489(14) 0.0296(3) Uani 1 1 d . . .
C5 C 0.77726(14) 0.47772(14) 0.72411(15) 0.0309(3) Uani 1 1 d . . .

loop_
_atom_site_aniso_label
_atom_site_aniso_U_11
_atom_site_aniso_U_22
_atom_site_aniso_U_33
_atom_site_aniso_U_23
_atom_site_aniso_U_13
_atom_site_aniso_U_12
O1 0.0447(6) 0.0786(9) 0.0286(5) 0.0100(5) 0.0045(5) 0.0063(6)
N1 0.0279(5) 0.0418(6) 0.0233(5) 0.0029(4) 0.0046(4) -0.0026(4)
N2 0.0329(6) 0.0388(6) 0.0267(6) 0.0021(4) 0.0086(4) -0.0022(4)
O7 0.0617(8) 0.0459(6) 0.0567(8) -0.0109(5) 0.0041(6) 0.0115(5)
O5 0.0780(9) 0.0356(6) 0.0648(8) -0.0005(5) 0.0122(7) -0.0069(6)
N5 0.0388(6) 0.0435(6) 0.0261(5) 0.0015(5) 0.0098(5) -0.0027(5)
O2 0.0442(7) 0.0921(10) 0.0386(6) 0.0101(6) 0.0196(5) -0.0009(6)
O8 0.0483(7) 0.0904(10) 0.0401(6) -0.0175(6) -0.0024(5) -0.0141(7)
O6 0.0647(8) 0.0727(9) 0.0452(7) 0.0262(6) -0.0012(6) 0.0033(6)
O10 0.0510(7) 0.0705(9) 0.0639(8) 0.0035(6) 0.0171(6) -0.0223(6)
N7 0.0393(6) 0.0406(6) 0.0405(7) 0.0100(5) 0.0089(5) 0.0047(5)
O9 0.0440(7) 0.0743(9) 0.0715(9) 0.0015(7) 0.0182(6) 0.0162(6)
N9 0.0398(7) 0.0408(6) 0.0320(6) -0.0025(5) 0.0050(5) -0.0061(5)
N8 0.0306(6) 0.0597(8) 0.0335(6) 0.0023(5) 0.0046(5) -0.0042(6)
C1 0.0325(6) 0.0346(6) 0.0246(6) 0.0018(5) 0.0072(5) -0.0014(5)
C3 0.0290(6) 0.0357(6) 0.0237(6) 0.0018(5) 0.0044(5) -0.0019(5)
C5 0.0285(6) 0.0363(6) 0.0268(6) 0.0025(5) 0.0027(5) -0.0013(5)

loop_
_atom_type_symbol
_atom_type_description
_atom_type_scat_dispersion_real
_atom_type_scat_dispersion_imag
_atom_type_scat_source
C C 0.0033 0.0016 'International Tables Vol C Tables 4.2.6.8 and 6.1.1.4'
N N 0.0061 0.0033 'International Tables Vol C Tables 4.2.6.8 and 6.1.1.4'
O O 0.0106 0.0060 'International Tables Vol C Tables 4.2.6.8 and 6.1.1.4'

loop_
_geom_angle_atom_site_label_1
_geom_angle_atom_site_label_2
_geom_angle_atom_site_label_3
_geom_angle
_geom_angle_site_symmetry_1
_geom_angle_site_symmetry_3
_geom_angle_publ_flag
N2 N1 C3 110.80(11) . . ?
N2 N1 C5 119.33(11) . . ?
C3 N1 C5 129.87(11) . . ?
C1 N2 N1 105.87(11) . . ?
O2 N5 O1 126.06(12) . . ?
O2 N5 C1 118.81(12) . . ?
O1 N5 C1 115.11(11) . . ?
O6 N7 O5 128.80(14) . . ?
O6 N7 C5 116.54(13) . . ?
O5 N7 C5 114.66(12) . . ?
O8 N9 O7 127.92(14) . . ?
O8 N9 C5 116.46(13) . . ?
O7 N9 C5 115.62(11) . . ?
O10 N8 O9 129.67(15) . . ?
O10 N8 C5 114.73(13) . . ?
O9 N8 C5 115.58(13) . . ?
N2 C1 C3 111.54(11) . 3_666 ?
N2 C1 N5 119.52(12) . . ?
C3 C1 N5 128.85(12) 3_666 . ?
C3 C3 N1 106.38(14) 3_666 . ?
C3 C3 C1 105.40(14) 3_666 3_666 ?
N1 C3 C1 148.21(12) . 3_666 ?
N1 C5 N9 112.33(11) . . ?
N1 C5 N8 109.57(11) . . ?
N9 C5 N8 107.46(10) . . ?
N1 C5 N7 110.92(11) . . ?
N9 C5 N7 109.05(11) . . ?
N8 C5 N7 107.31(10) . . ?

loop_
_geom_bond_atom_site_label_1
_geom_bond_atom_site_label_2
_geom_bond_distance
_geom_bond_site_symmetry_2
_geom_bond_publ_flag
O1 N5 1.2209(16) . ?
N1 N2 1.3623(16) . ?
N1 C3 1.3787(17) . ?
N1 C5 1.4063(16) . ?
N2 C1 1.3091(17) . ?
O7 N9 1.2106(17) . ?
O5 N7 1.2093(18) . ?
N5 O2 1.2020(17) . ?
N5 C1 1.4486(17) . ?
O8 N9 1.1982(16) . ?
O6 N7 1.1984(18) . ?
O10 N8 1.2019(19) . ?
N7 C5 1.5477(17) . ?
O9 N8 1.2058(19) . ?
N9 C5 1.5388(18) . ?
N8 C5 1.5395(18) . ?
C1 C3 1.4098(18) 3_666 ?
C3 C3 1.368(2) 3_666 ?
C3 C1 1.4099(18) 3_666 ?
